data_7160274
loop_
_publ_author_name
'Behera, Kanhu Charan'
'Chauhan, Pinky'
'Tiwari, Shubham'
'Ravikanth, Mangalampalli'

_publ_section_title
;
 Synthesis, Structure, Spectral, and Electrochemical Properties of New
 Visible to NIR Absorbing 3-Pyrrolyl BODIPY Derivatives
;
_journal_name_full 'Organic &amp; Biomolecular Chemistry'
_journal_paper_doi 10.1039/D4OB01735H
_journal_year 2025
_chemical_formula_moiety 'C23 H18 B F2 N7'
_chemical_formula_sum 'C23 H18 B F2 N7'
_chemical_formula_weight 441.267
_chemical_name_systematic '1,2,4-triazole -2-imine-3-pyrrolyl BODIPY'
_space_group_crystal_system monoclinic
_space_group_IT_number 14
_space_group_name_Hall '-P 2yn'
_space_group_name_H-M_alt 'P 1 21/n 1'
_symmetry_Int_Tables_number 14
_atom_sites_solution_primary dual
_audit_creation_date 2024-07-25
_audit_creation_method
;
Olex2 1.5
(compiled 2024.02.16 svn.r378c4104 for OlexSys, GUI svn.r6928)
;
_audit_update_record
;
2024-07-25 deposited with the CCDC.	2024-11-29 downloaded from the CCDC.
;
_cell_angle_alpha 90
_cell_angle_beta 103.006(3)
_cell_angle_gamma 90
_cell_formula_units_Z 4
_cell_length_a 11.6585(4)
_cell_length_b 10.0220(3)
_cell_length_c 18.3087(5)
_cell_measurement_reflns_used 4763
_cell_measurement_temperature 151(3)
_cell_measurement_theta_max 25.0420
_cell_measurement_theta_min 1.8870
_cell_volume 2084.34(11)
_computing_cell_refinement 'CrysAlisPro 1.171.43.105a (Rigaku OD, 2024)'
_computing_data_collection 'PROGRAM:BIS V6.2.16/2021-10-22 && APEX4 2021.4-0                                '
_computing_data_reduction 'CrysAlisPro 1.171.43.105a (Rigaku OD, 2024)'
_computing_molecular_graphics 'Olex2 1.5 (Dolomanov et al., 2009)'
_computing_publication_material 'Olex2 1.5 (Dolomanov et al., 2009)'
_computing_structure_refinement 'olex2.refine 1.5-ac6-016 (Bourhis et al., 2015)'
_computing_structure_solution 'SHELXT  (Sheldrick, 2015)'
_diffrn_ambient_environment N~2~
_diffrn_ambient_temperature 151(3)
_diffrn_detector 'CCD plate'
_diffrn_measured_fraction_theta_full 0.9995
_diffrn_measured_fraction_theta_max 0.9995
_diffrn_measurement_details
;
List of Runs (angles in degrees, time in seconds):

  # Type    Start    End  Width  t~exp~   \w     \q     \k     \f   Frames
#--------------------------------------------------------------------------
  1  \w   -122.88  22.92   1.80    5.00    --  -18.16 -59.25  20.08   81
  2  \f   -110.07  89.73   1.80    5.00  72.69 -18.16  31.50    --   111
  3  \w   -122.88  22.92   1.80    5.00    --  -18.16 -59.25  71.08   81
  4  \w   -122.88  22.92   1.80    5.00    --  -18.16 -59.25 173.08   81
  5  \f    158.27 350.87   1.80    5.00  31.11 -18.16 -31.50    --   107
;
_diffrn_measurement_device 'abstract diffractometer'
_diffrn_measurement_device_type 'Saxi-CrysAlisPro-abstract goniometer imported SAXI images'
_diffrn_measurement_method '\w and \f scans'
_diffrn_orient_matrix_type 'CrysAlisPro convention (1999,Acta A55,543-557)'
_diffrn_orient_matrix_UB_11 0.0365008000
_diffrn_orient_matrix_UB_12 0.0083540000
_diffrn_orient_matrix_UB_13 -0.0258488000
_diffrn_orient_matrix_UB_21 0.0153237000
_diffrn_orient_matrix_UB_22 0.0649395000
_diffrn_orient_matrix_UB_23 0.0143535000
_diffrn_orient_matrix_UB_31 0.0482635000
_diffrn_orient_matrix_UB_32 -0.0269175000
_diffrn_orient_matrix_UB_33 0.0265975000
_diffrn_radiation_monochromator graphite
_diffrn_radiation_probe x-ray
_diffrn_radiation_type 'Mo K\a'
_diffrn_radiation_wavelength 0.71073
_diffrn_reflns_av_R_equivalents 0.0902
_diffrn_reflns_av_unetI/netI 0.0718
_diffrn_reflns_Laue_measured_fraction_full 0.9995
_diffrn_reflns_Laue_measured_fraction_max 0.9995
_diffrn_reflns_limit_h_max 15
_diffrn_reflns_limit_h_min -16
_diffrn_reflns_limit_k_max 13
_diffrn_reflns_limit_k_min -14
_diffrn_reflns_limit_l_max 26
_diffrn_reflns_limit_l_min -25
_diffrn_reflns_number 37818
_diffrn_reflns_point_group_measured_fraction_full 0.9995
_diffrn_reflns_point_group_measured_fraction_max 0.9995
_diffrn_reflns_theta_full 24.9956
_diffrn_reflns_theta_max 25.00
_diffrn_reflns_theta_min 1.90
_diffrn_source 'fine-focus sealed X-ray tube'
_diffrn_source_type 'Enhance (Mo) X-ray Source'
_exptl_absorpt_coefficient_mu 0.100
_exptl_absorpt_correction_T_max 1.00000
_exptl_absorpt_correction_T_min 0.48230
_exptl_absorpt_correction_type multi-scan
_exptl_absorpt_process_details
;
CrysAlisPro 1.171.43.105a (Rigaku Oxford Diffraction, 2024)
Empirical absorption correction using spherical harmonics,
implemented in SCALE3 ABSPACK scaling algorithm.
;
_exptl_crystal_colour 'metallic bluish violet'
_exptl_crystal_colour_lustre metallic
_exptl_crystal_colour_modifier bluish
_exptl_crystal_colour_primary violet
_exptl_crystal_density_diffrn 1.406
_exptl_crystal_description block
_exptl_crystal_F_000 912.649
_exptl_crystal_preparation Luminescent
_exptl_crystal_size_max 0.1
_exptl_crystal_size_mid 0.01
_exptl_crystal_size_min 0.001
_refine_diff_density_max 0.2243
_refine_diff_density_min -0.2731
_refine_diff_density_rms 0.0593
_refine_ls_d_res_high 0.8410
_refine_ls_d_res_low 10.7391
_refine_ls_goodness_of_fit_ref 1.0183
_refine_ls_hydrogen_treatment constr
_refine_ls_matrix_type full
_refine_ls_number_constraints 34
_refine_ls_number_parameters 299
_refine_ls_number_reflns 3662
_refine_ls_number_restraints 0
_refine_ls_restrained_S_all 1.0183
_refine_ls_R_factor_all 0.0575
_refine_ls_R_factor_gt 0.0435
_refine_ls_shift/su_max 0.0005
_refine_ls_shift/su_mean 0.0002
_refine_ls_structure_factor_coef Fsqd
_refine_ls_weighting_details 'w=1/[\s^2^(Fo^2^)+(0.1P)^2^] where P=(Fo^2^+2Fc^2^)/3'
_refine_ls_weighting_scheme calc
_refine_ls_wR_factor_gt 0.1305
_refine_ls_wR_factor_ref 0.1446
_reflns_Friedel_coverage 0.0
_reflns_limit_h_max 10
_reflns_limit_h_min -13
_reflns_limit_k_max 11
_reflns_limit_k_min 0
_reflns_limit_l_max 21
_reflns_limit_l_min -9
_reflns_number_gt 2945
_reflns_number_total 3662
_reflns_threshold_expression I>=2u(I)
_cod_data_source_file d4ob01735h2.cif
_cod_data_source_block MR_KCB_42_autored
_cod_database_code 7160274
_olex2_refinement_description
;
1.a Aromatic/amide H refined with riding coordinates:
 N3(H006), C8(H00A), C11(H00F), C14(H00G), C22(H00J), C1(H00L), C21(H00M),
 C15(H00N), C12(H00O), C3(H00P), C7(H00Q), C2(H00R), C18(H00S), C16(H00T),
 C19(H00U)
1.b Idealised Me refined as rotating group:
 C23(H00b,H00c,H00d)
;
_olex2_submission_special_instructions 'No special instructions were received'
_oxdiff_exptl_absorpt_empirical_details
;
Empirical correction (ABSPACK) includes:
- Absorption correction using spherical harmonics
- Frame scaling
;
_oxdiff_exptl_absorpt_empirical_full_max 1.693
_oxdiff_exptl_absorpt_empirical_full_min 0.598

loop_
_space_group_symop_id
_space_group_symop_operation_xyz
1 x,y,z
2 -x+1/2,y+1/2,-z+1/2
3 -x,-y,-z
4 x-1/2,-y-1/2,z-1/2

loop_
_atom_site_label
_atom_site_type_symbol
_atom_site_fract_x
_atom_site_fract_y
_atom_site_fract_z
_atom_site_U_iso_or_equiv
_atom_site_adp_type
_atom_site_occupancy
_atom_site_refinement_flags_posn
F001 F 0.52627(10) 0.35978(10) 0.57473(6) 0.0381(3) Uani 1.000000 .
F002 F 0.72413(10) 0.35903(10) 0.61775(6) 0.0366(3) Uani 1.000000 .
N1 N 0.60553(12) 0.43889(14) 0.69990(8) 0.0249(4) Uani 1.000000 .
N2 N 0.60900(12) 0.19798(14) 0.66939(7) 0.0226(4) Uani 1.000000 .
N3 N 0.64448(12) 0.15608(14) 0.51054(7) 0.0254(4) Uani 1.000000 .
H006 H 0.63582(12) 0.24193(14) 0.51782(7) 0.0305(4) Uiso 1.000000 R
N4 N 0.67524(13) 0.31225(15) 0.39425(8) 0.0290(4) Uani 1.000000 .
N5 N 0.69505(13) 0.39252(15) 0.33649(8) 0.0290(4) Uani 1.000000 .
N6 N 0.69787(14) 0.58038(18) 0.27596(10) 0.0411(5) Uani 1.000000 .
N7 N 0.74299(15) 0.47916(18) 0.23787(10) 0.0427(5) Uani 1.000000 .
C1 C 0.61098(15) 0.57347(18) 0.69544(10) 0.0287(4) Uani 1.000000 .
H00L H 0.61800(15) 0.62161(18) 0.65196(10) 0.0344(5) Uiso 1.000000 R
C2 C 0.60490(16) 0.63103(18) 0.76317(10) 0.0299(4) Uani 1.000000 .
H00R H 0.60654(16) 0.72369(18) 0.77429(10) 0.0359(5) Uiso 1.000000 R
C3 C 0.59589(15) 0.52666(17) 0.81192(10) 0.0279(4) Uani 1.000000 .
H00P H 0.59124(15) 0.53491(17) 0.86287(10) 0.0335(5) Uiso 1.000000 R
C4 C 0.59496(14) 0.40727(17) 0.77185(9) 0.0241(4) Uani 1.000000 .
C5 C 0.58452(14) 0.27241(17) 0.79251(9) 0.0237(4) Uani 1.000000 .
C6 C 0.58984(14) 0.17103(17) 0.74114(9) 0.0242(4) Uani 1.000000 .
C7 C 0.58047(16) 0.03085(18) 0.74774(10) 0.0300(5) Uani 1.000000 .
H00Q H 0.56533(16) -0.01566(18) 0.78980(10) 0.0360(5) Uiso 1.000000 R
C8 C 0.59702(16) -0.02566(18) 0.68303(10) 0.0286(4) Uani 1.000000 .
H00A H 0.59682(16) -0.11847(18) 0.67246(10) 0.0343(5) Uiso 1.000000 R
C9 C 0.61461(14) 0.07903(17) 0.63425(9) 0.0235(4) Uani 1.000000 .
C10 C 0.63606(14) 0.05832(17) 0.56116(10) 0.0246(4) Uani 1.000000 .
C11 C 0.65554(15) -0.06250(19) 0.52806(10) 0.0297(4) Uani 1.000000 .
H00F H 0.65519(15) -0.14840(19) 0.54996(10) 0.0357(5) Uiso 1.000000 R
C12 C 0.67561(16) -0.03539(19) 0.45731(10) 0.0318(5) Uani 1.000000 .
H00O H 0.69144(16) -0.09908(19) 0.42242(10) 0.0381(6) Uiso 1.000000 R
C13 C 0.66817(15) 0.10205(18) 0.44725(10) 0.0256(4) Uani 1.000000 .
C14 C 0.68337(15) 0.18496(18) 0.38627(10) 0.0278(4) Uani 1.000000 .
H00G H 0.69881(15) 0.14761(18) 0.34177(10) 0.0334(5) Uiso 1.000000 R
C15 C 0.67107(16) 0.52489(19) 0.33432(11) 0.0332(5) Uani 1.000000 .
H00N H 0.63904(16) 0.57106(19) 0.37046(11) 0.0398(6) Uiso 1.000000 R
C16 C 0.74047(17) 0.3686(2) 0.27512(11) 0.0361(5) Uani 1.000000 .
H00T H 0.76634(17) 0.2842(2) 0.26160(11) 0.0433(6) Uiso 1.000000 R
C17 C 0.56940(15) 0.24120(18) 0.86886(9) 0.0253(4) Uani 1.000000 .
C18 C 0.48786(16) 0.31330(19) 0.89931(10) 0.0285(4) Uani 1.000000 .
H00S H 0.44004(16) 0.37934(19) 0.86999(10) 0.0342(5) Uiso 1.000000 R
C19 C 0.47687(16) 0.2885(2) 0.97195(10) 0.0322(5) Uani 1.000000 .
H00U H 0.42142(16) 0.3383(2) 0.99168(10) 0.0387(6) Uiso 1.000000 R
C20 C 0.54527(16) 0.19235(19) 1.01663(10) 0.0304(5) Uani 1.000000 .
C21 C 0.62481(16) 0.12092(19) 0.98589(10) 0.0300(4) Uani 1.000000 .
H00M H 0.67182(16) 0.05414(19) 1.01510(10) 0.0360(5) Uiso 1.000000 R
C22 C 0.63725(15) 0.14483(18) 0.91346(10) 0.0278(4) Uani 1.000000 .
H00J H 0.69285(15) 0.09472(18) 0.89404(10) 0.0333(5) Uiso 1.000000 R
C23 C 0.53285(18) 0.1689(2) 1.09582(10) 0.0397(5) Uani 1.000000 .
H00b H 0.5641(11) 0.0805(6) 1.1126(3) 0.0595(8) Uiso 1.000000 GR
H00c H 0.5769(10) 0.2374(8) 1.12883(16) 0.0595(8) Uiso 1.000000 GR
H00d H 0.4495(2) 0.1734(13) 1.09751(17) 0.0595(8) Uiso 1.000000 GR
B00X B 0.61675(19) 0.3408(2) 0.63857(11) 0.0265(5) Uani 1.000000 .

loop_
_atom_site_aniso_label
_atom_site_aniso_U_11
_atom_site_aniso_U_22
_atom_site_aniso_U_33
_atom_site_aniso_U_12
_atom_site_aniso_U_13
_atom_site_aniso_U_23
F001 0.0539(7) 0.0350(7) 0.0222(6) 0.0135(5) 0.0018(5) 0.0025(5)
F002 0.0472(7) 0.0295(6) 0.0409(7) -0.0070(5) 0.0266(5) -0.0029(5)
N1 0.0267(8) 0.0243(8) 0.0248(8) -0.0002(6) 0.0082(6) 0.0018(6)
N2 0.0251(8) 0.0248(8) 0.0184(7) -0.0003(6) 0.0058(6) 0.0012(6)
N3 0.0335(9) 0.0224(8) 0.0224(8) 0.0003(6) 0.0106(6) -0.0010(6)
N4 0.0329(9) 0.0339(9) 0.0208(8) 0.0002(7) 0.0076(7) 0.0046(7)
N5 0.0319(8) 0.0336(9) 0.0221(8) 0.0004(7) 0.0071(6) 0.0048(7)
N6 0.0405(10) 0.0414(11) 0.0389(10) 0.0004(8) 0.0034(8) 0.0094(8)
N7 0.0473(11) 0.0478(11) 0.0350(10) -0.0003(8) 0.0135(8) 0.0118(8)
C1 0.0339(10) 0.0247(10) 0.0293(10) -0.0003(8) 0.0108(8) 0.0033(8)
C2 0.0350(10) 0.0229(10) 0.0327(11) 0.0006(8) 0.0096(8) -0.0012(8)
C3 0.0293(10) 0.0304(10) 0.0245(10) 0.0019(8) 0.0071(8) -0.0028(8)
C4 0.0239(9) 0.0281(10) 0.0209(9) 0.0010(7) 0.0062(7) 0.0013(7)
C5 0.0202(9) 0.0276(10) 0.0226(9) 0.0015(7) 0.0036(7) 0.0032(8)
C6 0.0258(9) 0.0274(10) 0.0197(9) -0.0012(7) 0.0058(7) 0.0031(7)
C7 0.0383(11) 0.0291(10) 0.0234(10) -0.0027(8) 0.0087(8) 0.0055(8)
C8 0.0387(11) 0.0224(10) 0.0247(10) -0.0010(8) 0.0069(8) 0.0004(8)
C9 0.0235(9) 0.0246(9) 0.0215(9) -0.0006(7) 0.0029(7) -0.0000(8)
C10 0.0266(9) 0.0252(9) 0.0221(9) 0.0001(7) 0.0057(7) 0.0016(8)
C11 0.0356(10) 0.0262(10) 0.0268(10) 0.0018(8) 0.0058(8) -0.0004(8)
C12 0.0364(11) 0.0336(11) 0.0255(10) 0.0007(8) 0.0074(8) -0.0050(8)
C13 0.0272(9) 0.0306(10) 0.0191(9) -0.0009(8) 0.0056(7) -0.0029(7)
C14 0.0272(10) 0.0348(11) 0.0214(9) -0.0008(8) 0.0056(7) -0.0014(8)
C15 0.0297(10) 0.0334(11) 0.0337(11) 0.0016(8) 0.0014(8) 0.0047(9)
C16 0.0449(12) 0.0393(12) 0.0271(11) 0.0024(9) 0.0149(9) 0.0062(9)
C17 0.0264(9) 0.0286(10) 0.0207(9) -0.0022(8) 0.0048(7) -0.0004(7)
C18 0.0265(10) 0.0336(11) 0.0253(10) 0.0023(8) 0.0053(8) 0.0025(8)
C19 0.0304(10) 0.0439(12) 0.0240(10) 0.0012(9) 0.0094(8) -0.0021(9)
C20 0.0301(10) 0.0385(11) 0.0221(10) -0.0071(8) 0.0047(8) 0.0008(8)
C21 0.0349(10) 0.0333(11) 0.0214(10) 0.0004(8) 0.0055(8) 0.0054(8)
C22 0.0306(10) 0.0292(10) 0.0243(10) 0.0002(8) 0.0078(8) 0.0004(8)
C23 0.0451(12) 0.0526(13) 0.0230(10) -0.0014(10) 0.0114(9) 0.0018(9)
B00X 0.0350(12) 0.0248(11) 0.0217(10) 0.0008(9) 0.0105(9) 0.0036(9)

loop_
_atom_type_symbol
_atom_type_scat_dispersion_real
_atom_type_scat_dispersion_imag
_atom_type_scat_Cromer_Mann_a1
_atom_type_scat_Cromer_Mann_a2
_atom_type_scat_Cromer_Mann_a3
_atom_type_scat_Cromer_Mann_a4
_atom_type_scat_Cromer_Mann_b1
_atom_type_scat_Cromer_Mann_b2
_atom_type_scat_Cromer_Mann_b3
_atom_type_scat_Cromer_Mann_b4
_atom_type_scat_Cromer_Mann_c
_atom_type_scat_source
_atom_type_scat_dispersion_source
B 0.00156 0.00068 2.05450 1.33260 1.09790 0.70680 23.21850 1.02100 60.34980 0.14030 -0.19320 'International Tables Volume C Table 6.1.1.4 (pp. 500-502)' 'Brennan, Cowan, Rev. Sci. Instrum., 1992, 63, 850'
C 0.00313 0.00162 2.31000 1.02000 1.58860 0.86500 20.84390 10.20750 0.56870 51.65120 0.21560 'International Tables Volume C Table 6.1.1.4 (pp. 500-502)' 'Brennan, Cowan, Rev. Sci. Instrum., 1992, 63, 850'
F 0.01756 0.01033 3.53920 2.64120 1.51700 1.02430 10.28250 4.29440 0.26150 26.14760 0.27760 'International Tables Volume C Table 6.1.1.4 (pp. 500-502)' 'Brennan, Cowan, Rev. Sci. Instrum., 1992, 63, 850'
H 0.00000 0.00000 0.49300 0.32291 0.14019 0.04081 10.51090 26.12570 3.14236 57.79970 0.00304 'International Tables Volume C Table 6.1.1.4 (pp. 500-502)' 'Brennan, Cowan, Rev. Sci. Instrum., 1992, 63, 850'
N 0.00612 0.00332 12.21260 3.13220 2.01250 1.16630 0.00570 9.89330 28.99750 0.58260 -11.52900 'International Tables Volume C Table 6.1.1.4 (pp. 500-502)' 'Brennan, Cowan, Rev. Sci. Instrum., 1992, 63, 850'

loop_
_geom_angle_atom_site_label_1
_geom_angle_atom_site_label_2
_geom_angle_atom_site_label_3
_geom_angle
_geom_angle_site_symmetry_1
_geom_angle_site_symmetry_3
_geom_angle_publ_flag
C1 N1 C4 107.48(14) . . ?
B00X N1 C1 125.93(15) . . ?
B00X N1 C4 126.50(15) . . ?
C6 N2 C9 107.89(14) . . ?
B00X N2 C6 123.51(14) . . ?
B00X N2 C9 128.57(14) . . ?
C10 N3 H006 124.73(9) . . ?
C13 N3 H006 124.73(10) . . ?
C13 N3 C10 110.55(15) . . ?
C14 N4 N5 117.23(15) . . ?
C15 N5 N4 121.41(15) . . ?
C16 N5 N4 133.33(16) . . ?
C16 N5 C15 105.24(16) . . ?
C15 N6 N7 106.60(16) . . ?
C16 N7 N6 107.44(17) . . ?
H00L C1 N1 124.79(10) . . ?
C2 C1 N1 110.41(16) . . ?
C2 C1 H00L 124.79(11) . . ?
H00R C2 C1 126.65(11) . . ?
H00R C2 C3 126.65(10) . . ?
C3 C2 C1 106.70(16) . . ?
C2 C3 H00P 126.33(10) . . ?
C2 C3 C4 107.33(16) . . ?
H00P C3 C4 126.33(10) . . ?
C3 C4 N1 108.06(15) . . ?
C3 C4 C5 131.73(17) . . ?
C5 C4 N1 120.20(15) . . ?
C4 C5 C6 119.69(16) . . ?
C17 C5 C4 119.29(15) . . ?
C17 C5 C6 121.01(16) . . ?
C5 C6 N2 122.00(15) . . ?
C7 C6 N2 107.56(15) . . ?
C7 C6 C5 130.44(16) . . ?
C6 C7 C8 107.97(16) . . ?
H00Q C7 C6 126.01(10) . . ?
H00Q C7 C8 126.01(11) . . ?
C7 C8 H00A 126.05(11) . . ?
C7 C8 C9 107.90(16) . . ?
C9 C8 H00A 126.05(10) . . ?
C8 C9 N2 108.65(15) . . ?
C10 C9 N2 127.25(15) . . ?
C10 C9 C8 124.09(16) . . ?
C9 C10 N3 125.76(16) . . ?
C11 C10 N3 106.49(15) . . ?
C11 C10 C9 127.73(16) . . ?
H00F C11 C10 125.90(11) . . ?
C12 C11 C10 108.20(16) . . ?
C12 C11 H00F 125.90(11) . . ?
H00O C12 C11 126.34(11) . . ?
C13 C12 C11 107.33(16) . . ?
C13 C12 H00O 126.34(10) . . ?
C12 C13 N3 107.44(15) . . ?
C12 C13 C14 131.48(17) . . ?
C14 C13 N3 121.06(16) . . ?
C13 C14 N4 117.37(16) . . ?
C13 C14 H00G 121.32(10) . . ?
H00G C14 N4 121.32(10) . . ?
N6 C15 N5 110.86(18) . . ?
H00N C15 N5 124.57(11) . . ?
H00N C15 N6 124.57(12) . . ?
N7 C16 N5 109.85(18) . . ?
H00T C16 N5 125.07(11) . . ?
H00T C16 N7 125.07(12) . . ?
C18 C17 C5 120.04(16) . . ?
C18 C17 C22 118.05(16) . . ?
C22 C17 C5 121.86(16) . . ?
H00S C18 C17 119.83(10) . . ?
C19 C18 C17 120.33(17) . . ?
C19 C18 H00S 119.83(11) . . ?
C18 C19 C20 121.52(17) . . ?
H00U C19 C18 119.24(11) . . ?
H00U C19 C20 119.24(11) . . ?
C19 C20 C21 117.74(17) . . ?
C23 C20 C19 120.44(17) . . ?
C23 C20 C21 121.82(17) . . ?
H00M C21 C20 119.26(11) . . ?
H00M C21 C22 119.26(11) . . ?
C22 C21 C20 121.47(17) . . ?
C17 C22 H00J 119.56(10) . . ?
C21 C22 C17 120.88(17) . . ?
C21 C22 H00J 119.56(11) . . ?
H00b C23 C20 109.5 . . ?
H00c C23 C20 109.5 . . ?
H00c C23 H00b 109.5 . . ?
H00d C23 C20 109.5 . . ?
H00d C23 H00b 109.5 . . ?
H00d C23 H00c 109.5 . . ?
F002 B00X F001 107.88(15) . . ?
N1 B00X F001 110.80(15) . . ?
N1 B00X F002 110.35(15) . . ?
N2 B00X F001 109.56(15) . . ?
N2 B00X F002 110.40(15) . . ?
N2 B00X N1 107.86(14) . . ?

loop_
_geom_bond_atom_site_label_1
_geom_bond_atom_site_label_2
_geom_bond_distance
_geom_bond_site_symmetry_2
_geom_bond_publ_flag
F001 B00X 1.400(2) . ?
F002 B00X 1.400(2) . ?
N1 C1 1.354(2) . ?
N1 C4 1.387(2) . ?
N1 B00X 1.520(2) . ?
N2 C6 1.407(2) . ?
N2 C9 1.363(2) . ?
N2 B00X 1.549(2) . ?
N3 H006 0.8800 . ?
N3 C10 1.367(2) . ?
N3 C13 1.362(2) . ?
N4 C14 1.290(2) . ?
N5 N4 1.389(2) . ?
N5 C15 1.355(2) . ?
N5 C16 1.367(2) . ?
N6 N7 1.399(2) . ?
N6 C15 1.303(2) . ?
N7 C16 1.305(2) . ?
C1 H00L 0.9500 . ?
C1 C2 1.384(2) . ?
C2 H00R 0.9500 . ?
C3 C2 1.394(2) . ?
C3 H00P 0.9500 . ?
C4 C3 1.402(2) . ?
C4 C5 1.416(2) . ?
C5 C17 1.481(2) . ?
C6 C5 1.396(2) . ?
C6 C7 1.416(2) . ?
C7 H00Q 0.9500 . ?
C8 C7 1.365(2) . ?
C8 H00A 0.9500 . ?
C8 C9 1.422(2) . ?
C9 C10 1.431(2) . ?
C10 C11 1.395(2) . ?
C11 H00F 0.9500 . ?
C11 C12 1.394(3) . ?
C12 H00O 0.9500 . ?
C12 C13 1.390(3) . ?
C14 C13 1.434(2) . ?
C14 H00G 0.9500 . ?
C15 H00N 0.9500 . ?
C16 H00T 0.9500 . ?
C17 C18 1.405(2) . ?
C18 H00S 0.9500 . ?
C18 C19 1.387(2) . ?
C19 H00U 0.9500 . ?
C20 C19 1.393(3) . ?
C20 C21 1.387(3) . ?
C20 C23 1.508(2) . ?
C21 H00M 0.9500 . ?
C22 C17 1.391(3) . ?
C22 C21 1.387(2) . ?
C22 H00J 0.9500 . ?
C23 H00b 0.9800 . ?
C23 H00c 0.9800 . ?
C23 H00d 0.9800 . ?

loop_
_geom_torsion_atom_site_label_1
_geom_torsion_atom_site_label_2
_geom_torsion_atom_site_label_3
_geom_torsion_atom_site_label_4
_geom_torsion
_geom_torsion_site_symmetry_1
_geom_torsion_site_symmetry_2
_geom_torsion_site_symmetry_3
_geom_torsion_site_symmetry_4
_geom_torsion_publ_flag
F001 B00X N1 C1 -61.86(19) . . . . ?
F001 B00X N1 C4 122.28(14) . . . . ?
F001 B00X N2 C6 -118.30(15) . . . . ?
F001 B00X N2 C9 59.22(19) . . . . ?
F002 B00X N1 C1 57.56(19) . . . . ?
F002 B00X N1 C4 -118.30(15) . . . . ?
F002 B00X N2 C6 123.04(14) . . . . ?
F002 B00X N2 C9 -59.44(19) . . . . ?
N1 C1 C2 C3 0.33(16) . . . . ?
N1 C4 C3 C2 1.09(15) . . . . ?
N1 C4 C5 C6 2.66(18) . . . . ?
N1 C4 C5 C17 -178.00(14) . . . . ?
N1 B00X N2 C6 2.40(19) . . . . ?
N1 B00X N2 C9 179.92(13) . . . . ?
N2 C6 C5 C4 1.98(19) . . . . ?
N2 C6 C5 C17 -177.34(15) . . . . ?
N2 C6 C7 C8 1.79(15) . . . . ?
N2 C9 C8 C7 0.15(16) . . . . ?
N2 C9 C10 N3 -6.2(2) . . . . ?
N2 C9 C10 C11 171.88(17) . . . . ?
N3 C10 C9 C8 174.72(16) . . . . ?
N3 C10 C11 C12 0.00(16) . . . . ?
N3 C13 C12 C11 0.14(16) . . . . ?
N3 C13 C14 N4 0.88(19) . . . . ?
N4 C14 C13 C12 -177.38(16) . . . . ?
N5 N4 C14 C13 177.28(15) . . . . ?
N5 C15 N6 N7 -0.53(17) . . . . ?
N5 C16 N7 N6 0.15(18) . . . . ?
C4 C3 C2 C1 -0.87(16) . . . . ?
C4 C5 C17 C18 46.13(18) . . . . ?
C4 C5 C17 C22 -131.37(16) . . . . ?
C5 C17 C18 C19 -177.22(17) . . . . ?
C5 C17 C22 C21 177.43(17) . . . . ?
C6 C5 C4 C3 -178.10(15) . . . . ?
C6 C5 C17 C18 -134.55(17) . . . . ?
C6 C5 C17 C22 47.95(19) . . . . ?
C8 C7 C6 C5 -177.20(13) . . . . ?
C8 C9 C10 C11 -7.2(2) . . . . ?
C9 C10 C11 C12 -178.40(19) . . . . ?
C10 C11 C12 C13 -0.09(17) . . . . ?
C11 C12 C13 C14 178.58(13) . . . . ?
C20 C19 C18 C17 -0.1(2) . . . . ?
C20 C21 C22 C17 -0.4(2) . . . . ?
C22 C17 C18 C19 0.4(2) . . . . ?
